data_2310475
loop_
_publ_author_name
'Ruh, R.'
'Wadsley, A.D.'

_publ_section_title
;
 The crystal structure of Th Ti2 O6 (Brannerite)
;
_journal_name_full 'Acta Crystallographica (1,1948-23,1967)'
_journal_page_first 974
_journal_page_last 978
_journal_volume 21
_journal_year 1966
_chemical_formula_sum 'O6 Th Ti2'
_chemical_name_systematic 'Th Ti2 O6'
_space_group_IT_number 12
_symmetry_space_group_name_Hall '-C 2y'
_symmetry_space_group_name_H-M 'C 1 2/m 1'
_cell_angle_alpha 90
_cell_angle_beta 118.84
_cell_angle_gamma 90
_cell_formula_units_Z 2
_cell_length_a 9.822
_cell_length_b 3.824
_cell_length_c 7.036
_cell_volume 231.490
_citation_journal_id_ASTM ACCRA9
_cod_data_source_file Ruh_ACCRA9_1966_1082.cif
_cod_data_source_block O6Th1Ti2
_cod_original_cell_volume 231.4904
_cod_original_formula_sum 'O6 Th1 Ti2'
_cod_database_code 2310475

loop_
_symmetry_equiv_pos_as_xyz
x,y,z
-x,y,-z
-x,-y,-z
x,-y,z
x+1/2,y+1/2,z
-x+1/2,y+1/2,-z
-x+1/2,-y+1/2,-z
x+1/2,-y+1/2,z

loop_
_atom_site_label
_atom_site_type_symbol
_atom_site_fract_x
_atom_site_fract_y
_atom_site_fract_z
_atom_site_occupancy
_atom_site_U_iso_or_equiv
Ti1 Ti+4 0.822 0 0.3945 1 0.0
O3 O-2 0.298 0 0.411 1 0.0
Th1 Th+4 0 0 0 1 0.0
O1 O-2 0.974 0 0.314 1 0.0
O2 O-2 0.66 0 0.117 1 0.0
